data_1505682
loop_
_publ_author_name
'Gunatilleke, Shamila S.'
'Barrios, Amy M.'

_publ_section_title
;
 Inhibition of lysosomal cysteine proteases by a series of Au(I)
 complexes: a detailed mechanistic investigation.
;
_journal_issue 13
_journal_name_full 'Journal of medicinal chemistry'
_journal_page_first 3933
_journal_page_last 3937
_journal_paper_doi 10.1021/jm060158f
_journal_volume 49
_journal_year 2006
_chemical_formula_sum 'C27 H25 Au N O5 P S'
_chemical_formula_weight 703.48
_space_group_IT_number 2
_symmetry_cell_setting triclinic
_symmetry_Int_Tables_number 2
_symmetry_space_group_name_Hall '-P 1'
_symmetry_space_group_name_H-M 'P -1'
_atom_sites_solution_hydrogens geom
_atom_sites_solution_primary direct
_atom_sites_solution_secondary difmap
_audit_creation_method SHELXL-97
_cell_angle_alpha 106.208(3)
_cell_angle_beta 112.512(3)
_cell_angle_gamma 104.970(3)
_cell_formula_units_Z 2
_cell_length_a 10.2180(19)
_cell_length_b 12.489(2)
_cell_length_c 12.620(2)
_cell_measurement_reflns_used 4015
_cell_measurement_temperature 128(2)
_cell_measurement_theta_max 27.24
_cell_measurement_theta_min 2.20
_cell_volume 1302.0(4)
_computing_cell_refinement 'Bruker SMART'
_computing_data_collection 'Bruker SMART'
_computing_data_reduction 'Bruker SAINT'
_computing_molecular_graphics 'Bruker SHELXTL'
_computing_publication_material 'Bruker SHELXTL'
_computing_structure_refinement 'SHELXL-97 (Sheldrick, 1997)'
_computing_structure_solution 'SHELXS-97 (Sheldrick, 1990)'
_diffrn_ambient_temperature 128(2)
_diffrn_measured_fraction_theta_full 0.937
_diffrn_measured_fraction_theta_max 0.937
_diffrn_measurement_device_type 'CCD area detector'
_diffrn_measurement_method 'phi and omega scans'
_diffrn_radiation_monochromator graphite
_diffrn_radiation_probe x-ray
_diffrn_radiation_type MoK\a
_diffrn_radiation_wavelength 0.71073
_diffrn_reflns_av_R_equivalents 0.0252
_diffrn_reflns_av_sigmaI/netI 0.0608
_diffrn_reflns_limit_h_max 11
_diffrn_reflns_limit_h_min -13
_diffrn_reflns_limit_k_max 16
_diffrn_reflns_limit_k_min -9
_diffrn_reflns_limit_l_max 15
_diffrn_reflns_limit_l_min -16
_diffrn_reflns_number 7934
_diffrn_reflns_theta_full 27.47
_diffrn_reflns_theta_max 27.47
_diffrn_reflns_theta_min 1.93
_diffrn_source 'fine-focus sealed tube'
_exptl_absorpt_coefficient_mu 5.830
_exptl_absorpt_correction_type none
_exptl_crystal_colour yellow
_exptl_crystal_density_diffrn 1.794
_exptl_crystal_density_meas 0
_exptl_crystal_density_method 'not measured'
_exptl_crystal_description plate
_exptl_crystal_F_000 688
_exptl_crystal_recrystallization_method 'Recrystallized from ethanol and dichloromethane'
_refine_diff_density_max 2.214
_refine_diff_density_min -1.133
_refine_diff_density_rms 0.163
_refine_ls_extinction_method none
_refine_ls_goodness_of_fit_ref 1.071
_refine_ls_hydrogen_treatment mixed
_refine_ls_matrix_type full
_refine_ls_number_parameters 328
_refine_ls_number_reflns 5579
_refine_ls_number_restraints 0
_refine_ls_restrained_S_all 1.071
_refine_ls_R_factor_all 0.0533
_refine_ls_R_factor_gt 0.0419
_refine_ls_shift/su_max 0.009
_refine_ls_shift/su_mean 0.001
_refine_ls_structure_factor_coef Fsqd
_refine_ls_weighting_details 'calc w=1/[\s^2^(Fo^2^)+(0.0397P)^2^+0.0000P] where P=(Fo^2^+2Fc^2^)/3'
_refine_ls_weighting_scheme calc
_refine_ls_wR_factor_gt 0.0866
_refine_ls_wR_factor_ref 0.0897
_reflns_number_gt 4672
_reflns_number_total 5579
_reflns_threshold_expression >2sigma(I)
_cod_data_source_file jm060158fsi20060213_011931.cif
_cod_data_source_block shaum
_cod_original_cell_volume 1301.9(4)
_cod_database_code 1505682

loop_
_symmetry_equiv_pos_as_xyz
'x, y, z'
'-x, -y, -z'

loop_
_atom_site_label
_atom_site_type_symbol
_atom_site_fract_x
_atom_site_fract_y
_atom_site_fract_z
_atom_site_U_iso_or_equiv
_atom_site_adp_type
_atom_site_occupancy
_atom_site_symmetry_multiplicity
_atom_site_calc_flag
_atom_site_refinement_flags
Au1 Au 0.92786(3) 0.92064(2) 0.73449(2) 0.02844(9) Uani 1 1 d .
S1 S 1.16129(18) 0.97953(16) 0.73580(15) 0.0335(4) Uani 1 1 d .
P1 P 0.71019(17) 0.86757(14) 0.75108(14) 0.0250(3) Uani 1 1 d .
O1 O 1.1140(7) 1.4090(5) 0.5252(5) 0.0611(15) Uani 1 1 d .
O2 O 1.3341(7) 1.4133(5) 0.5471(5) 0.0653(16) Uani 1 1 d .
O3 O 0.7236(5) 1.2709(4) 1.1442(4) 0.0435(12) Uani 1 1 d .
O4 O 0.1227(5) 0.6564(4) 0.2619(4) 0.0410(11) Uani 1 1 d .
O5 O 0.6918(6) 0.4920(4) 0.9587(4) 0.0445(12) Uani 1 1 d .
N1 N 1.2221(8) 1.3739(6) 0.5555(5) 0.0435(14) Uani 1 1 d .
C1 C 1.1707(7) 1.0939(6) 0.6830(6) 0.0347(15) Uani 1 1 d .
C2 C 1.0466(8) 1.1262(7) 0.6308(6) 0.0416(17) Uani 1 1 d .
H2 H 0.9492 1.0818 0.6216 0.050 Uiso 1 1 calc R
C3 C 1.0606(8) 1.2207(7) 0.5921(6) 0.0422(17) Uani 1 1 d .
H3 H 0.9771 1.2439 0.5607 0.051 Uiso 1 1 calc R
C4 C 1.2016(8) 1.2789(6) 0.6014(6) 0.0349(15) Uani 1 1 d .
C5 C 1.3280(8) 1.2541(7) 0.6557(7) 0.0482(19) Uani 1 1 d .
H5 H 1.4253 1.2999 0.6656 0.058 Uiso 1 1 calc R
C6 C 1.3121(8) 1.1627(7) 0.6954(7) 0.0491(19) Uani 1 1 d .
H6 H 1.3996 1.1454 0.7326 0.059 Uiso 1 1 calc R
C7 C 0.7133(6) 0.9972(5) 0.8614(5) 0.0242(12) Uani 1 1 d .
C8 C 0.5784(6) 1.0062(5) 0.8573(6) 0.0289(13) Uani 1 1 d .
H8 H 0.4800 0.9468 0.7884 0.035 Uiso 1 1 calc R
C9 C 0.5856(7) 1.0998(6) 0.9516(6) 0.0303(14) Uani 1 1 d .
H9 H 0.4926 1.1054 0.9467 0.036 Uiso 1 1 calc R
C10 C 0.7294(7) 1.1864(6) 1.0542(6) 0.0325(14) Uani 1 1 d .
C11 C 0.8640(7) 1.1824(5) 1.0571(5) 0.0317(14) Uani 1 1 d .
H11 H 0.9622 1.2440 1.1242 0.038 Uiso 1 1 calc R
C12 C 0.8559(7) 1.0879(6) 0.9613(5) 0.0290(14) Uani 1 1 d .
H12 H 0.9492 1.0852 0.9642 0.035 Uiso 1 1 calc R
C13 C 0.8673(9) 1.3521(8) 1.2572(7) 0.061(2) Uani 1 1 d .
H13A H 0.9168 1.3044 1.2944 0.092 Uiso 1 1 calc R
H13B H 0.8477 1.4046 1.3178 0.092 Uiso 1 1 calc R
H13C H 0.9361 1.4029 1.2369 0.092 Uiso 1 1 calc R
C14 C 0.5291(6) 0.8059(5) 0.6053(5) 0.0231(12) Uani 1 1 d .
C15 C 0.3987(7) 0.7088(6) 0.5744(6) 0.0345(15) Uani 1 1 d .
H15 H 0.4013 0.6740 0.6327 0.041 Uiso 1 1 calc R
C16 C 0.2639(7) 0.6614(6) 0.4594(6) 0.0355(15) Uani 1 1 d .
H16 H 0.1754 0.5941 0.4395 0.043 Uiso 1 1 calc R
C17 C 0.2572(7) 0.7113(6) 0.3736(5) 0.0283(13) Uani 1 1 d .
C18 C 0.3840(7) 0.8123(6) 0.4049(6) 0.0352(15) Uani 1 1 d .
H18 H 0.3792 0.8500 0.3486 0.042 Uiso 1 1 calc R
C19 C 0.5196(7) 0.8581(6) 0.5207(6) 0.0336(14) Uani 1 1 d .
H19 H 0.6073 0.9268 0.5418 0.040 Uiso 1 1 calc R
C20 C 0.1186(8) 0.6995(8) 0.1674(6) 0.052(2) Uani 1 1 d .
H20A H 0.1308 0.7847 0.1976 0.077 Uiso 1 1 calc R
H20B H 0.0187 0.6488 0.0894 0.077 Uiso 1 1 calc R
H20C H 0.2033 0.6947 0.1505 0.077 Uiso 1 1 calc R
C21 C 0.6980(6) 0.7543(5) 0.8151(5) 0.0244(12) Uani 1 1 d .
C22 C 0.6918(7) 0.6416(6) 0.7502(6) 0.0314(14) Uani 1 1 d .
H22 H 0.6886 0.6225 0.6707 0.038 Uiso 1 1 calc R
C23 C 0.6903(7) 0.5568(6) 0.8017(6) 0.0349(15) Uani 1 1 d .
H23 H 0.6856 0.4796 0.7569 0.042 Uiso 1 1 calc R
C24 C 0.6957(7) 0.5840(6) 0.9181(6) 0.0346(15) Uani 1 1 d .
C25 C 0.7044(7) 0.6950(6) 0.9827(6) 0.0328(14) Uani 1 1 d .
H25 H 0.7103 0.7145 1.0633 0.039 Uiso 1 1 calc R
C26 C 0.7046(7) 0.7805(6) 0.9316(5) 0.0297(13) Uani 1 1 d .
H26 H 0.7093 0.8574 0.9770 0.036 Uiso 1 1 calc R
C27 C 0.7036(9) 0.5171(7) 1.0812(7) 0.055(2) Uani 1 1 d .
H27A H 0.8049 0.5835 1.1466 0.082 Uiso 1 1 calc R
H27B H 0.6934 0.4434 1.0966 0.082 Uiso 1 1 calc R
H27C H 0.6206 0.5413 1.0839 0.082 Uiso 1 1 calc R

loop_
_atom_site_aniso_label
_atom_site_aniso_U_11
_atom_site_aniso_U_22
_atom_site_aniso_U_33
_atom_site_aniso_U_23
_atom_site_aniso_U_13
_atom_site_aniso_U_12
Au1 0.02369(13) 0.03368(15) 0.02677(13) 0.01512(10) 0.01134(10) 0.00919(10)
S1 0.0258(8) 0.0412(10) 0.0377(9) 0.0221(8) 0.0161(7) 0.0132(7)
P1 0.0209(7) 0.0279(9) 0.0232(7) 0.0134(7) 0.0079(6) 0.0075(6)
O1 0.075(4) 0.054(4) 0.056(3) 0.029(3) 0.026(3) 0.031(3)
O2 0.071(4) 0.063(4) 0.068(4) 0.044(3) 0.034(3) 0.021(3)
O3 0.052(3) 0.037(3) 0.034(2) 0.010(2) 0.014(2) 0.022(2)
O4 0.029(2) 0.051(3) 0.029(2) 0.023(2) 0.0026(19) 0.010(2)
O5 0.053(3) 0.039(3) 0.040(3) 0.025(2) 0.014(2) 0.020(2)
N1 0.053(4) 0.040(4) 0.031(3) 0.016(3) 0.016(3) 0.017(3)
C1 0.038(4) 0.043(4) 0.027(3) 0.017(3) 0.018(3) 0.018(3)
C2 0.030(3) 0.064(5) 0.037(4) 0.026(4) 0.018(3) 0.021(4)
C3 0.035(4) 0.057(5) 0.036(4) 0.029(4) 0.011(3) 0.018(3)
C4 0.045(4) 0.030(4) 0.026(3) 0.010(3) 0.017(3) 0.013(3)
C5 0.040(4) 0.048(5) 0.074(5) 0.040(4) 0.034(4) 0.020(4)
C6 0.034(4) 0.070(6) 0.059(5) 0.039(4) 0.028(4) 0.023(4)
C7 0.028(3) 0.025(3) 0.024(3) 0.016(3) 0.013(2) 0.011(3)
C8 0.020(3) 0.026(3) 0.032(3) 0.012(3) 0.007(3) 0.007(3)
C9 0.027(3) 0.033(4) 0.036(3) 0.020(3) 0.015(3) 0.016(3)
C10 0.042(4) 0.027(4) 0.028(3) 0.018(3) 0.011(3) 0.018(3)
C11 0.026(3) 0.025(3) 0.026(3) 0.011(3) 0.000(3) 0.005(3)
C12 0.021(3) 0.035(4) 0.027(3) 0.018(3) 0.006(2) 0.010(3)
C13 0.062(5) 0.056(5) 0.038(4) 0.001(4) 0.005(4) 0.033(4)
C14 0.024(3) 0.024(3) 0.021(3) 0.011(2) 0.010(2) 0.010(2)
C15 0.032(3) 0.034(4) 0.032(3) 0.022(3) 0.010(3) 0.008(3)
C16 0.027(3) 0.030(4) 0.038(4) 0.020(3) 0.006(3) 0.003(3)
C17 0.025(3) 0.030(3) 0.023(3) 0.011(3) 0.005(2) 0.012(3)
C18 0.032(3) 0.043(4) 0.032(3) 0.026(3) 0.012(3) 0.013(3)
C19 0.032(3) 0.036(4) 0.037(3) 0.025(3) 0.015(3) 0.011(3)
C20 0.035(4) 0.076(6) 0.031(4) 0.032(4) 0.003(3) 0.016(4)
C21 0.015(3) 0.027(3) 0.025(3) 0.012(3) 0.006(2) 0.005(2)
C22 0.032(3) 0.029(4) 0.030(3) 0.013(3) 0.012(3) 0.013(3)
C23 0.038(4) 0.025(3) 0.032(3) 0.009(3) 0.011(3) 0.012(3)
C24 0.022(3) 0.041(4) 0.037(4) 0.024(3) 0.007(3) 0.010(3)
C25 0.033(3) 0.034(4) 0.030(3) 0.016(3) 0.014(3) 0.012(3)
C26 0.031(3) 0.029(3) 0.028(3) 0.013(3) 0.014(3) 0.012(3)
C27 0.049(4) 0.063(5) 0.050(4) 0.044(4) 0.015(4) 0.014(4)

loop_
_atom_type_symbol
_atom_type_description
_atom_type_scat_dispersion_real
_atom_type_scat_dispersion_imag
_atom_type_scat_source
C C 0.0033 0.0016 'International Tables Vol C Tables 4.2.6.8 and 6.1.1.4'
H H 0.0000 0.0000 'International Tables Vol C Tables 4.2.6.8 and 6.1.1.4'
N N 0.0061 0.0033 'International Tables Vol C Tables 4.2.6.8 and 6.1.1.4'
O O 0.0106 0.0060 'International Tables Vol C Tables 4.2.6.8 and 6.1.1.4'
P P 0.1023 0.0942 'International Tables Vol C Tables 4.2.6.8 and 6.1.1.4'
S S 0.1246 0.1234 'International Tables Vol C Tables 4.2.6.8 and 6.1.1.4'
Au Au -2.0133 8.8022 'International Tables Vol C Tables 4.2.6.8 and 6.1.1.4'

loop_
_geom_angle_atom_site_label_1
_geom_angle_atom_site_label_2
_geom_angle_atom_site_label_3
_geom_angle
P1 Au1 S1 175.13(6)
C1 S1 Au1 106.2(2)
C7 P1 C14 106.9(3)
C7 P1 C21 105.3(3)
C14 P1 C21 106.6(3)
C7 P1 Au1 110.59(19)
C14 P1 Au1 115.63(18)
C21 P1 Au1 111.18(18)
C10 O3 C13 116.8(6)
C17 O4 C20 117.2(5)
C24 O5 C27 117.5(5)
O2 N1 O1 123.1(7)
O2 N1 C4 120.8(7)
O1 N1 C4 116.1(6)
C6 C1 C2 116.5(6)
C6 C1 S1 118.8(5)
C2 C1 S1 124.7(5)
C3 C2 C1 122.7(6)
C4 C3 C2 116.8(6)
C5 C4 C3 122.8(6)
C5 C4 N1 117.3(6)
C3 C4 N1 119.9(6)
C6 C5 C4 119.1(6)
C5 C6 C1 122.0(7)
C12 C7 C8 118.1(5)
C12 C7 P1 119.0(4)
C8 C7 P1 122.7(4)
C9 C8 C7 121.1(5)
C8 C9 C10 120.0(6)
O3 C10 C11 124.8(6)
O3 C10 C9 115.4(6)
C11 C10 C9 119.8(6)
C10 C11 C12 119.8(5)
C11 C12 C7 121.1(6)
C15 C14 C19 118.1(5)
C15 C14 P1 122.8(4)
C19 C14 P1 119.0(4)
C14 C15 C16 121.0(6)
C17 C16 C15 120.5(6)
O4 C17 C18 124.0(5)
O4 C17 C16 116.4(5)
C18 C17 C16 119.6(5)
C17 C18 C19 119.1(6)
C14 C19 C18 121.6(6)
C26 C21 C22 118.9(6)
C26 C21 P1 121.4(5)
C22 C21 P1 119.6(4)
C21 C22 C23 119.9(6)
C22 C23 C24 120.4(6)
C25 C24 O5 125.2(6)
C25 C24 C23 119.7(6)
O5 C24 C23 115.1(6)
C24 C25 C26 120.3(6)
C21 C26 C25 120.6(6)

loop_
_geom_bond_atom_site_label_1
_geom_bond_atom_site_label_2
_geom_bond_distance
Au1 P1 2.2588(15)
Au1 S1 2.2993(16)
S1 C1 1.733(7)
P1 C7 1.800(6)
P1 C14 1.808(6)
P1 C21 1.815(6)
O1 N1 1.256(8)
O2 N1 1.181(8)
O3 C10 1.350(7)
O3 C13 1.428(8)
O4 C17 1.354(7)
O4 C20 1.430(8)
O5 C24 1.379(7)
O5 C27 1.439(8)
N1 C4 1.462(9)
C1 C6 1.400(9)
C1 C2 1.407(9)
C2 C3 1.393(10)
C3 C4 1.378(9)
C4 C5 1.371(9)
C5 C6 1.366(10)
C7 C12 1.393(8)
C7 C8 1.394(8)
C8 C9 1.379(8)
C9 C10 1.395(8)
C10 C11 1.377(9)
C11 C12 1.391(8)
C14 C15 1.379(8)
C14 C19 1.384(8)
C15 C16 1.386(8)
C16 C17 1.382(8)
C17 C18 1.382(8)
C18 C19 1.398(8)
C21 C26 1.384(8)
C21 C22 1.388(8)
C22 C23 1.388(9)
C23 C24 1.389(9)
C24 C25 1.358(9)
C25 C26 1.393(8)
